data_7100333
loop_
_publ_author_name
'Anthony Coleman'
'Sebastien Cecillon'
'Oksana Danylyuk'
'Adina Lazar'
'Beth Rather'
'Kinga Suwinska'
'M. Zaworotko'

_publ_section_title
;
Head-to-Tail Self-Assembly of a Caliz[4]arene
Inclusion Polymer Controlled by a Pendant Arm
;
_journal_name_full 'Chemical Communications'
_journal_paper_doi 10.1039/b416589f
_journal_year 2005
_chemical_formula_sum 'C33 H31 Cl3 O6'
_chemical_formula_weight 639.93
_space_group_IT_number 14
_symmetry_cell_setting monoclinic
_symmetry_space_group_name_Hall '-P 2ybc'
_symmetry_space_group_name_H-M 'P 1 21/c 1'
_cell_angle_alpha 90.00
_cell_angle_beta 99.564(2)
_cell_angle_gamma 90.00
_cell_formula_units_Z 4
_cell_length_a 9.9991(3)
_cell_length_b 15.1151(4)
_cell_length_c 19.8410(6)
_cell_measurement_temperature 100(2)
_cell_volume 2957.0(2)
_diffrn_ambient_temperature 100(2)
_exptl_crystal_density_diffrn 1.415
_cod_original_sg_symbol_H-M 'P 21/c'
_cod_database_code 7100333

loop_
_symmetry_equiv_pos_as_xyz
'x, y, z'
'-x, y+1/2, -z+1/2'
'-x, -y, -z'
'x, -y-1/2, z-1/2'

loop_
_atom_site_label
_atom_site_type_symbol
_atom_site_fract_x
_atom_site_fract_y
_atom_site_fract_z
_atom_site_U_iso_or_equiv
_atom_site_adp_type
_atom_site_occupancy
_atom_site_symmetry_multiplicity
_atom_site_calc_flag
_atom_site_refinement_flags
_atom_site_disorder_assembly
_atom_site_disorder_group
Cl3S Cl 0.33194(6) 0.64255(4) 0.10696(3) 0.02651(17) Uani 1 1 d . . .
Cl1S Cl 0.04184(6) 0.61270(4) 0.07667(3) 0.02921(18) Uani 1 1 d . . .
Cl2S Cl 0.20232(6) 0.60972(5) -0.03225(3) 0.03146(18) Uani 1 1 d . . .
O1B O -0.02278(15) 0.56871(11) 0.39946(8) 0.0187(4) Uani 1 1 d . . .
H1BO H -0.028(3) 0.6109(17) 0.4240(13) 0.028 Uiso 1 1 d . . .
O2A O 0.21952(15) 0.74458(10) 0.27373(9) 0.0237(4) Uani 1 1 d . . .
O1A O 0.01231(14) 0.63292(9) 0.27190(8) 0.0150(4) Uani 1 1 d . . .
O3A O 0.36848(14) 0.63179(9) 0.28340(8) 0.0185(4) Uani 1 1 d . . .
O1D O -0.05020(15) 0.79017(10) 0.32661(8) 0.0176(4) Uani 1 1 d . . .
H1DO H -0.017(2) 0.7525(16) 0.3037(13) 0.026 Uiso 1 1 d . . .
O1C O -0.05381(15) 0.73253(10) 0.45496(8) 0.0174(4) Uani 1 1 d . . .
H1CO H -0.044(2) 0.7576(16) 0.4179(13) 0.026 Uiso 1 1 d . . .
C2A C -0.2840(2) 0.62285(14) 0.13853(11) 0.0163(5) Uani 1 1 d . . .
H2A H -0.3337 0.6613 0.1056 0.020 Uiso 1 1 calc R . .
C1B C -0.1521(2) 0.44584(14) 0.35569(11) 0.0139(5) Uani 1 1 d . . .
C5B C -0.1923(2) 0.51281(14) 0.46277(11) 0.0143(5) Uani 1 1 d . . .
C6C C -0.1893(2) 0.74038(14) 0.46228(11) 0.0156(5) Uani 1 1 d . . .
C1D C -0.2405(2) 0.88243(14) 0.32591(11) 0.0143(5) Uani 1 1 d . . .
C3B C -0.3160(2) 0.38189(15) 0.41834(12) 0.0191(5) Uani 1 1 d . . .
H3B H -0.3811 0.3374 0.4227 0.023 Uiso 1 1 calc R . .
C8A C 0.2448(2) 0.66659(15) 0.27642(11) 0.0151(5) Uani 1 1 d . . .
C2B C -0.2482(2) 0.38168(14) 0.36258(12) 0.0168(5) Uani 1 1 d . . .
H2B H -0.2680 0.3370 0.3287 0.020 Uiso 1 1 calc R . .
C4C C -0.3994(2) 0.81898(15) 0.44740(11) 0.0178(5) Uani 1 1 d . . .
H4C H -0.4517 0.8701 0.4329 0.021 Uiso 1 1 calc R . .
C1C C -0.2462(2) 0.66953(14) 0.49262(11) 0.0147(5) Uani 1 1 d . . .
C6A C -0.1004(2) 0.59646(14) 0.22997(11) 0.0125(5) Uani 1 1 d . . .
C7A C 0.1418(2) 0.59385(14) 0.27345(13) 0.0183(5) Uani 1 1 d . . .
H7A1 H 0.1422 0.5574 0.2320 0.022 Uiso 1 1 calc R . .
H7A2 H 0.1639 0.5551 0.3140 0.022 Uiso 1 1 calc R . .
C3C C -0.4599(2) 0.74895(15) 0.47619(11) 0.0184(5) Uani 1 1 d . . .
H3C H -0.5529 0.7518 0.4806 0.022 Uiso 1 1 calc R . .
C5A C -0.1426(2) 0.50927(14) 0.23781(11) 0.0140(5) Uani 1 1 d . . .
C2C C -0.3835(2) 0.67500(15) 0.49834(11) 0.0166(5) Uani 1 1 d . . .
H2C H -0.4252 0.6270 0.5178 0.020 Uiso 1 1 calc R . .
C3A C -0.3248(2) 0.53563(15) 0.14257(12) 0.0180(5) Uani 1 1 d . . .
H3A H -0.4002 0.5139 0.1115 0.022 Uiso 1 1 calc R . .
C4D C -0.3213(2) 0.85503(14) 0.18651(12) 0.0168(5) Uani 1 1 d . . .
H4D H -0.3505 0.8453 0.1390 0.020 Uiso 1 1 calc R . .
C3D C -0.3959(2) 0.91072(14) 0.22118(12) 0.0181(5) Uani 1 1 d . . .
H3D H -0.4741 0.9399 0.1976 0.022 Uiso 1 1 calc R . .
C2D C -0.3555(2) 0.92358(14) 0.29062(12) 0.0168(5) Uani 1 1 d . . .
H2D H -0.4074 0.9613 0.3146 0.020 Uiso 1 1 calc R . .
C6D C -0.1655(2) 0.82774(14) 0.28921(11) 0.0136(5) Uani 1 1 d . . .
C5C C -0.2637(2) 0.81602(14) 0.43930(11) 0.0152(5) Uani 1 1 d . . .
C1A C -0.1711(2) 0.65455(14) 0.18224(11) 0.0139(5) Uani 1 1 d . . .
C9A C 0.4828(2) 0.69341(15) 0.28886(13) 0.0196(5) Uani 1 1 d . . .
H9A1 H 0.4747 0.7400 0.3230 0.024 Uiso 1 1 calc R . .
H9A2 H 0.4860 0.7219 0.2442 0.024 Uiso 1 1 calc R . .
C6B C -0.1237(2) 0.51023(14) 0.40655(11) 0.0138(5) Uani 1 1 d . . .
C7B C -0.1667(2) 0.58634(14) 0.51554(12) 0.0177(5) Uani 1 1 d . . .
H7B1 H -0.1921 0.5654 0.5590 0.021 Uiso 1 1 calc R . .
H7B2 H -0.0686 0.6005 0.5243 0.021 Uiso 1 1 calc R . .
C5D C -0.2041(2) 0.81252(14) 0.21935(11) 0.0134(5) Uani 1 1 d . . .
C10A C 0.6074(2) 0.63894(17) 0.31080(14) 0.0201(5) Uani 1 1 d . . .
H10A H 0.604(2) 0.6105(16) 0.3554(14) 0.030 Uiso 1 1 d . . .
H12A H 0.616(2) 0.5928(17) 0.2781(13) 0.030 Uiso 1 1 d . . .
H13A H 0.690(3) 0.6759(16) 0.3168(12) 0.030 Uiso 1 1 d . . .
C7D C -0.1283(2) 0.75093(14) 0.17834(12) 0.0153(5) Uani 1 1 d . . .
H7D1 H -0.0298 0.7558 0.1956 0.018 Uiso 1 1 calc R . .
H7D2 H -0.1444 0.7700 0.1299 0.018 Uiso 1 1 calc R . .
C4B C -0.2880(2) 0.44724(15) 0.46744(12) 0.0182(5) Uani 1 1 d . . .
H4B H -0.3352 0.4474 0.5052 0.022 Uiso 1 1 calc R . .
C4A C -0.2555(2) 0.48037(15) 0.19183(11) 0.0158(5) Uani 1 1 d . . .
H4A H -0.2854 0.4210 0.1945 0.019 Uiso 1 1 calc R . .
C7C C -0.2044(2) 0.89130(14) 0.40323(11) 0.0161(5) Uani 1 1 d . . .
H7C1 H -0.1045 0.8915 0.4167 0.019 Uiso 1 1 calc R . .
H7C2 H -0.2394 0.9483 0.4177 0.019 Uiso 1 1 calc R . .
C11A C -0.0798(2) 0.44629(14) 0.29396(11) 0.0146(5) Uani 1 1 d . . .
H11A H 0.0162 0.4631 0.3091 0.018 Uiso 1 1 calc R . .
H11B H -0.0811 0.3857 0.2750 0.018 Uiso 1 1 calc R . .
C1S C 0.1824(2) 0.65770(17) 0.04615(13) 0.0214(6) Uani 1 1 d . . .
H1S H 0.168(2) 0.7188(17) 0.0389(12) 0.026 Uiso 1 1 d . . .

loop_
_atom_site_aniso_label
_atom_site_aniso_U_11
_atom_site_aniso_U_22
_atom_site_aniso_U_33
_atom_site_aniso_U_23
_atom_site_aniso_U_13
_atom_site_aniso_U_12
Cl3S 0.0284(3) 0.0220(3) 0.0262(4) 0.0020(3) -0.0041(3) 0.0014(3)
Cl1S 0.0254(3) 0.0322(4) 0.0334(4) 0.0076(3) 0.0149(3) 0.0054(3)
Cl2S 0.0243(3) 0.0492(4) 0.0221(4) -0.0094(3) 0.0072(3) -0.0020(3)
O1B 0.0198(9) 0.0162(9) 0.0212(10) -0.0036(7) 0.0063(7) -0.0037(8)
O2A 0.0189(9) 0.0131(9) 0.0390(11) 0.0025(8) 0.0047(8) 0.0007(7)
O1A 0.0100(8) 0.0159(8) 0.0192(9) -0.0022(7) 0.0031(7) 0.0010(7)
O3A 0.0088(8) 0.0143(8) 0.0319(10) -0.0010(7) 0.0019(7) -0.0009(7)
O1D 0.0164(8) 0.0174(9) 0.0185(9) -0.0029(7) 0.0013(7) 0.0073(7)
O1C 0.0145(8) 0.0172(9) 0.0204(9) 0.0009(7) 0.0024(7) 0.0013(7)
C2A 0.0177(12) 0.0176(12) 0.0143(13) 0.0002(10) 0.0045(10) 0.0029(10)
C1B 0.0135(11) 0.0120(12) 0.0154(13) 0.0016(10) 0.0003(10) 0.0046(10)
C5B 0.0154(12) 0.0117(11) 0.0143(12) 0.0031(10) -0.0012(10) 0.0051(10)
C6C 0.0170(12) 0.0173(12) 0.0121(12) -0.0053(10) 0.0009(10) 0.0009(10)
C1D 0.0169(12) 0.0088(11) 0.0174(13) 0.0014(10) 0.0036(10) -0.0031(10)
C3B 0.0185(12) 0.0146(12) 0.0247(14) 0.0024(10) 0.0053(11) -0.0023(10)
C8A 0.0153(12) 0.0179(13) 0.0123(13) 0.0014(10) 0.0028(10) 0.0016(10)
C2B 0.0167(12) 0.0139(12) 0.0188(13) -0.0016(10) -0.0002(10) 0.0018(10)
C4C 0.0197(12) 0.0194(13) 0.0145(13) 0.0006(10) 0.0030(10) 0.0088(10)
C1C 0.0218(13) 0.0135(12) 0.0079(12) -0.0030(9) 0.0000(10) 0.0011(10)
C6A 0.0086(11) 0.0160(12) 0.0133(12) -0.0049(10) 0.0029(9) -0.0016(10)
C7A 0.0102(11) 0.0141(12) 0.0302(15) 0.0006(10) 0.0023(10) 0.0025(10)
C3C 0.0164(12) 0.0243(13) 0.0154(13) -0.0009(11) 0.0050(10) 0.0041(11)
C5A 0.0120(11) 0.0125(11) 0.0186(13) -0.0020(10) 0.0064(10) 0.0025(10)
C2C 0.0230(13) 0.0151(12) 0.0124(12) 0.0001(10) 0.0050(10) -0.0010(10)
C3A 0.0155(12) 0.0208(13) 0.0174(13) -0.0055(10) 0.0015(10) -0.0009(10)
C4D 0.0190(12) 0.0158(12) 0.0155(13) 0.0013(10) 0.0030(10) -0.0032(11)
C3D 0.0168(12) 0.0142(12) 0.0233(14) 0.0048(10) 0.0027(11) 0.0015(10)
C2D 0.0175(12) 0.0110(11) 0.0230(14) 0.0008(10) 0.0063(10) -0.0004(10)
C6D 0.0121(11) 0.0099(11) 0.0183(13) 0.0020(9) 0.0016(10) -0.0015(9)
C5C 0.0210(12) 0.0145(12) 0.0101(12) -0.0030(10) 0.0021(10) 0.0024(10)
C1A 0.0154(12) 0.0131(11) 0.0148(12) -0.0020(10) 0.0076(10) 0.0006(10)
C9A 0.0147(12) 0.0185(12) 0.0252(14) -0.0007(11) 0.0019(11) -0.0072(10)
C6B 0.0106(11) 0.0111(11) 0.0181(13) 0.0053(10) -0.0026(10) 0.0020(10)
C7B 0.0193(12) 0.0186(12) 0.0149(13) 0.0028(10) 0.0024(10) 0.0013(10)
C5D 0.0154(12) 0.0086(11) 0.0174(13) 0.0013(9) 0.0063(10) -0.0036(10)
C10A 0.0147(13) 0.0234(13) 0.0220(15) -0.0042(12) 0.0026(11) -0.0032(11)
C7D 0.0182(12) 0.0137(12) 0.0149(12) 0.0001(10) 0.0055(10) -0.0003(10)
C4B 0.0174(12) 0.0185(12) 0.0197(13) 0.0034(10) 0.0060(11) 0.0039(11)
C4A 0.0174(12) 0.0121(11) 0.0189(13) -0.0029(10) 0.0059(10) -0.0025(10)
C7C 0.0175(12) 0.0110(11) 0.0198(13) -0.0018(10) 0.0027(10) 0.0037(10)
C11A 0.0131(11) 0.0097(11) 0.0211(13) -0.0021(10) 0.0029(10) -0.0001(10)
C1S 0.0220(13) 0.0205(13) 0.0217(14) 0.0036(11) 0.0036(11) 0.0028(11)

loop_
_geom_bond_atom_site_label_1
_geom_bond_atom_site_label_2
_geom_bond_distance
_geom_bond_site_symmetry_2
_geom_bond_publ_flag
Cl3S C1S 1.773(3) . ?
Cl1S C1S 1.757(2) . ?
Cl2S C1S 1.757(3) . ?
O1B C6B 1.366(3) . ?
O1B H1BO 0.81(3) . ?
O2A C8A 1.205(3) . ?
O1A C6A 1.398(2) . ?
O1A C7A 1.419(2) . ?
O3A C8A 1.330(3) . ?
O3A C9A 1.465(3) . ?
O1D C6D 1.385(3) . ?
O1D H1DO 0.83(2) . ?
O1C C6C 1.392(3) . ?
O1C H1CO 0.85(2) . ?
C2A C3A 1.386(3) . ?
C2A C1A 1.389(3) . ?
C2A H2A 0.9500 . ?
C1B C2B 1.388(3) . ?
C1B C6B 1.397(3) . ?
C1B C11A 1.522(3) . ?
C5B C4B 1.392(3) . ?
C5B C6B 1.404(3) . ?
C5B C7B 1.519(3) . ?
C6C C1C 1.395(3) . ?
C6C C5C 1.399(3) . ?
C1D C2D 1.390(3) . ?
C1D C6D 1.400(3) . ?
C1D C7C 1.523(3) . ?
C3B C4B 1.383(3) . ?
C3B C2B 1.390(3) . ?
C3B H3B 0.9500 . ?
C8A C7A 1.501(3) . ?
C2B H2B 0.9500 . ?
C4C C3C 1.388(3) . ?
C4C C5C 1.393(3) . ?
C4C H4C 0.9500 . ?
C1C C2C 1.399(3) . ?
C1C C7B 1.517(3) . ?
C6A C1A 1.395(3) . ?
C6A C5A 1.400(3) . ?
C7A H7A1 0.9900 . ?
C7A H7A2 0.9900 . ?
C3C C2C 1.383(3) . ?
C3C H3C 0.9500 . ?
C5A C4A 1.398(3) . ?
C5A C11A 1.520(3) . ?
C2C H2C 0.9500 . ?
C3A C4A 1.381(3) . ?
C3A H3A 0.9500 . ?
C4D C3D 1.381(3) . ?
C4D C5D 1.399(3) . ?
C4D H4D 0.9500 . ?
C3D C2D 1.384(3) . ?
C3D H3D 0.9500 . ?
C2D H2D 0.9500 . ?
C6D C5D 1.395(3) . ?
C5C C7C 1.517(3) . ?
C1A C7D 1.524(3) . ?
C9A C10A 1.496(3) . ?
C9A H9A1 0.9900 . ?
C9A H9A2 0.9900 . ?
C7B H7B1 0.9900 . ?
C7B H7B2 0.9900 . ?
C5D C7D 1.520(3) . ?
C10A H10A 0.99(3) . ?
C10A H12A 0.97(3) . ?
C10A H13A 0.99(3) . ?
C7D H7D1 0.9900 . ?
C7D H7D2 0.9900 . ?
C4B H4B 0.9500 . ?
C4A H4A 0.9500 . ?
C7C H7C1 0.9900 . ?
C7C H7C2 0.9900 . ?
C11A H11A 0.9900 . ?
C11A H11B 0.9900 . ?
C1S H1S 0.94(2) . ?

loop_
_cod_related_entry_id
_cod_related_entry_database
_cod_related_entry_code
1 ChemSpider 21150439
